data_7112743
loop_
_publ_author_name
'Chia-Jui Lee'
'Chia-Ning Sheu'
'Cheng-Che Tsai'
'Zong-Ze Wu'
'Wenwei Lin'

_publ_section_title
;
 Direct beta-acylation of 2-arylidene-1,3-indandiones with acyl chlorides
 catalyzed by organophosphanes
;
_journal_name_full Chem.Commun.
_journal_page_first 5304
_journal_paper_doi 10.1039/C3CC45201h
_journal_volume 50
_journal_year 2014
_chemical_formula_moiety 'C26 H15 N3 O2'
_chemical_formula_sum 'C26 H15 N3 O2'
_chemical_formula_weight 401.41
_chemical_name_systematic
;
?
;
_space_group_IT_number 2
_symmetry_cell_setting triclinic
_symmetry_space_group_name_Hall '-P 1'
_symmetry_space_group_name_H-M 'P -1'
_atom_sites_solution_hydrogens geom
_atom_sites_solution_primary direct
_atom_sites_solution_secondary difmap
_audit_creation_method SHELXL-97
_cell_angle_alpha 70.085(7)
_cell_angle_beta 83.705(9)
_cell_angle_gamma 84.108(8)
_cell_formula_units_Z 2
_cell_length_a 8.1355(10)
_cell_length_b 9.9649(11)
_cell_length_c 12.9125(16)
_cell_measurement_reflns_used 0
_cell_measurement_temperature 200(2)
_cell_measurement_theta_max 0
_cell_measurement_theta_min 0
_cell_volume 975.9(2)
_computing_molecular_graphics 'Ortep-3 for Windows (Farrugia, 1997)'
_computing_publication_material 'WinGX publication routines (Farrugia, 1999)'
_computing_structure_refinement 'SHELXL-97 (Sheldrick, 1997)'
_computing_structure_solution 'SHELXS-86 (Sheldrick, 1986)'
_diffrn_ambient_temperature 200(2)
_diffrn_measured_fraction_theta_full 0.975
_diffrn_measured_fraction_theta_max 0.975
_diffrn_radiation_monochromator graphite
_diffrn_radiation_source 'fine-focus sealed tube'
_diffrn_radiation_type MoK\a
_diffrn_radiation_wavelength 0.71073
_diffrn_reflns_av_R_equivalents 0.0595
_diffrn_reflns_av_sigmaI/netI 0.0914
_diffrn_reflns_limit_h_max 9
_diffrn_reflns_limit_h_min -9
_diffrn_reflns_limit_k_max 9
_diffrn_reflns_limit_k_min -11
_diffrn_reflns_limit_l_max 12
_diffrn_reflns_limit_l_min -15
_diffrn_reflns_number 7836
_diffrn_reflns_theta_full 25.10
_diffrn_reflns_theta_max 25.10
_diffrn_reflns_theta_min 1.68
_exptl_absorpt_coefficient_mu 0.089
_exptl_absorpt_correction_T_max 0.9912
_exptl_absorpt_correction_T_min 0.9705
_exptl_absorpt_correction_type multi-scan
_exptl_crystal_colour 'pale yellow'
_exptl_crystal_density_diffrn 1.366
_exptl_crystal_density_method 'not measured'
_exptl_crystal_description prism
_exptl_crystal_F_000 416
_exptl_crystal_size_max 0.34
_exptl_crystal_size_mid 0.30
_exptl_crystal_size_min 0.10
_refine_diff_density_max 0.293
_refine_diff_density_min -0.237
_refine_diff_density_rms 0.060
_refine_ls_extinction_method none
_refine_ls_goodness_of_fit_ref 1.022
_refine_ls_hydrogen_treatment constr
_refine_ls_matrix_type full
_refine_ls_number_parameters 280
_refine_ls_number_reflns 3398
_refine_ls_number_restraints 0
_refine_ls_restrained_S_all 1.022
_refine_ls_R_factor_all 0.1219
_refine_ls_R_factor_gt 0.0716
_refine_ls_shift/su_max 0.000
_refine_ls_shift/su_mean 0.000
_refine_ls_structure_factor_coef Fsqd
_refine_ls_weighting_details 'calc w=1/[\s^2^(Fo^2^)+(0.0964P)^2^+0.0000P] where P=(Fo^2^+2Fc^2^)/3'
_refine_ls_weighting_scheme calc
_refine_ls_wR_factor_gt 0.1692
_refine_ls_wR_factor_ref 0.1983
_reflns_number_gt 1982
_reflns_number_total 3398
_reflns_threshold_expression >2sigma(I)
_cod_data_source_file c3cc45201h.txt
_cod_data_source_block a14911
_cod_database_code 7112743

loop_
_symmetry_equiv_pos_as_xyz
'x, y, z'
'-x, -y, -z'

loop_
_atom_site_label
_atom_site_type_symbol
_atom_site_fract_x
_atom_site_fract_y
_atom_site_fract_z
_atom_site_U_iso_or_equiv
_atom_site_adp_type
_atom_site_occupancy
_atom_site_symmetry_multiplicity
_atom_site_calc_flag
_atom_site_refinement_flags
C1 C 0.2874(4) 0.9761(3) 0.6330(3) 0.0358(8) Uani 1 1 d .
C2 C 0.4138(4) 0.9550(4) 0.7016(3) 0.0381(9) Uani 1 1 d .
H2 H 0.5055 1.0131 0.6796 0.046 Uiso 1 1 calc R
C3 C 0.4031(4) 0.8472(3) 0.8028(3) 0.0373(9) Uani 1 1 d .
H3 H 0.4889 0.8303 0.8511 0.045 Uiso 1 1 calc R
C4 C 0.2684(4) 0.7632(3) 0.8348(3) 0.0322(8) Uani 1 1 d .
C5 C 0.1419(4) 0.7890(3) 0.7647(3) 0.0378(9) Uani 1 1 d .
H5 H 0.0487 0.7327 0.7870 0.045 Uiso 1 1 calc R
C6 C 0.1508(4) 0.8960(4) 0.6626(3) 0.0394(9) Uani 1 1 d .
H6 H 0.0650 0.9137 0.6142 0.047 Uiso 1 1 calc R
C7 C 0.2602(4) 0.6417(3) 0.9430(3) 0.0303(8) Uani 1 1 d .
C8 C 0.2474(4) 0.6638(3) 1.0433(3) 0.0334(8) Uani 1 1 d .
C9 C 0.2419(4) 0.7909(3) 1.0795(3) 0.0341(8) Uani 1 1 d .
C10 C 0.2549(4) 0.9358(3) 1.0281(3) 0.0430(10) Uani 1 1 d .
H10 H 0.2719 0.9749 0.9499 0.052 Uiso 1 1 calc R
C11 C 0.2423(5) 1.0251(4) 1.0937(3) 0.0475(10) Uani 1 1 d .
H11 H 0.2516 1.1249 1.0580 0.057 Uiso 1 1 calc R
C12 C 0.2173(4) 0.9738(4) 1.2065(3) 0.0437(10) Uani 1 1 d .
H12 H 0.2109 1.0377 1.2474 0.052 Uiso 1 1 calc R
C13 C 0.2011(4) 0.8253(4) 1.2627(3) 0.0385(9) Uani 1 1 d .
C14 C 0.2161(4) 0.7386(3) 1.1962(3) 0.0365(9) Uani 1 1 d .
C15 C 0.2011(4) 0.5889(4) 1.2382(3) 0.0381(9) Uani 1 1 d .
C16 C 0.1711(5) 0.5234(4) 1.3497(3) 0.0455(10) Uani 1 1 d .
H16 H 0.1595 0.4233 1.3800 0.055 Uiso 1 1 calc R
C17 C 0.1580(5) 0.6085(4) 1.4187(3) 0.0506(10) Uani 1 1 d .
H17 H 0.1378 0.5634 1.4962 0.061 Uiso 1 1 calc R
C18 C 0.1733(5) 0.7543(4) 1.3783(3) 0.0487(10) Uani 1 1 d .
H18 H 0.1652 0.8071 1.4278 0.058 Uiso 1 1 calc R
C19 C 0.2225(4) 0.5419(3) 1.1412(3) 0.0343(8) Uani 1 1 d .
C20 C 0.2591(4) 0.4966(3) 0.9475(3) 0.0346(8) Uani 1 1 d .
C21 C 0.2805(4) 0.4500(3) 0.8485(3) 0.0349(9) Uani 1 1 d .
C22 C 0.1934(4) 0.3371(4) 0.8467(3) 0.0439(10) Uani 1 1 d .
H22 H 0.1178 0.2933 0.9076 0.053 Uiso 1 1 calc R
C23 C 0.2157(5) 0.2887(4) 0.7582(3) 0.0526(11) Uani 1 1 d .
H23 H 0.1564 0.2111 0.7588 0.063 Uiso 1 1 calc R
C24 C 0.3231(5) 0.3515(4) 0.6690(4) 0.0605(12) Uani 1 1 d .
H24 H 0.3384 0.3168 0.6084 0.073 Uiso 1 1 calc R
C25 C 0.4087(5) 0.4647(4) 0.6670(3) 0.0540(11) Uani 1 1 d .
H25 H 0.4805 0.5097 0.6042 0.065 Uiso 1 1 calc R
C26 C 0.3899(5) 0.5132(4) 0.7572(3) 0.0449(10) Uani 1 1 d .
H26 H 0.4516 0.5894 0.7567 0.054 Uiso 1 1 calc R
N1 N 0.3010(4) 1.0867(3) 0.5222(2) 0.0466(8) Uani 1 1 d .
N2 N 0.2163(4) 0.4090(3) 1.1416(2) 0.0447(8) Uani 1 1 d .
N3 N 0.2389(4) 0.3869(3) 1.0425(2) 0.0436(8) Uani 1 1 d .
O1 O 0.4231(3) 1.1582(3) 0.4961(2) 0.0518(7) Uani 1 1 d .
O2 O 0.1915(4) 1.1026(3) 0.4608(2) 0.0820(11) Uani 1 1 d .

loop_
_atom_site_aniso_label
_atom_site_aniso_U_11
_atom_site_aniso_U_22
_atom_site_aniso_U_33
_atom_site_aniso_U_23
_atom_site_aniso_U_13
_atom_site_aniso_U_12
C1 0.047(2) 0.036(2) 0.0236(19) -0.0098(15) 0.0008(16) -0.0025(17)
C2 0.044(2) 0.037(2) 0.036(2) -0.0144(17) 0.0004(17) -0.0106(16)
C3 0.044(2) 0.038(2) 0.031(2) -0.0111(17) -0.0063(16) -0.0096(17)
C4 0.038(2) 0.0291(19) 0.035(2) -0.0175(16) -0.0006(16) -0.0041(15)
C5 0.037(2) 0.036(2) 0.040(2) -0.0113(17) -0.0025(17) -0.0073(16)
C6 0.042(2) 0.040(2) 0.037(2) -0.0145(17) -0.0044(17) -0.0037(17)
C7 0.036(2) 0.0269(19) 0.0301(19) -0.0108(15) -0.0017(15) -0.0070(15)
C8 0.040(2) 0.0284(19) 0.031(2) -0.0080(15) -0.0042(16) -0.0049(15)
C9 0.042(2) 0.0279(19) 0.034(2) -0.0112(15) -0.0057(16) -0.0056(15)
C10 0.064(3) 0.031(2) 0.037(2) -0.0121(16) -0.0074(18) -0.0119(18)
C11 0.064(3) 0.029(2) 0.053(3) -0.0150(18) -0.012(2) -0.0056(18)
C12 0.050(2) 0.043(2) 0.049(2) -0.0271(19) -0.0110(19) -0.0027(18)
C13 0.039(2) 0.043(2) 0.036(2) -0.0148(17) -0.0047(16) -0.0060(17)
C14 0.043(2) 0.034(2) 0.036(2) -0.0153(16) -0.0068(17) -0.0033(16)
C15 0.041(2) 0.037(2) 0.035(2) -0.0106(17) -0.0029(17) -0.0041(16)
C16 0.059(3) 0.039(2) 0.035(2) -0.0058(17) -0.0070(19) -0.0053(18)
C17 0.057(3) 0.060(3) 0.034(2) -0.0134(19) -0.0033(19) -0.009(2)
C18 0.048(3) 0.063(3) 0.041(2) -0.025(2) -0.0032(18) -0.004(2)
C19 0.043(2) 0.028(2) 0.033(2) -0.0114(16) -0.0048(16) -0.0036(15)
C20 0.037(2) 0.027(2) 0.039(2) -0.0095(17) -0.0060(17) -0.0026(15)
C21 0.041(2) 0.0283(19) 0.039(2) -0.0158(16) -0.0107(17) 0.0029(16)
C22 0.048(2) 0.041(2) 0.048(2) -0.0207(18) -0.0125(19) -0.0004(17)
C23 0.064(3) 0.044(2) 0.062(3) -0.031(2) -0.019(2) 0.000(2)
C24 0.070(3) 0.062(3) 0.066(3) -0.044(2) -0.014(3) 0.007(2)
C25 0.061(3) 0.062(3) 0.047(3) -0.030(2) -0.001(2) -0.002(2)
C26 0.047(2) 0.045(2) 0.052(2) -0.0285(19) -0.0046(19) -0.0003(18)
N1 0.062(2) 0.042(2) 0.0337(19) -0.0118(15) 0.0014(17) -0.0073(17)
N2 0.064(2) 0.0325(18) 0.0372(18) -0.0102(14) -0.0018(15) -0.0092(15)
N3 0.064(2) 0.0266(17) 0.0432(19) -0.0144(14) -0.0056(16) -0.0051(14)
O1 0.072(2) 0.0433(16) 0.0389(15) -0.0115(12) 0.0061(13) -0.0151(14)
O2 0.083(2) 0.100(3) 0.0469(19) 0.0072(17) -0.0296(18) -0.0208(19)

loop_
_atom_type_symbol
_atom_type_description
_atom_type_scat_dispersion_real
_atom_type_scat_dispersion_imag
_atom_type_scat_source
C C 0.0033 0.0016 'International Tables Vol C Tables 4.2.6.8 and 6.1.1.4'
H H 0.0000 0.0000 'International Tables Vol C Tables 4.2.6.8 and 6.1.1.4'
N N 0.0061 0.0033 'International Tables Vol C Tables 4.2.6.8 and 6.1.1.4'
O O 0.0106 0.0060 'International Tables Vol C Tables 4.2.6.8 and 6.1.1.4'

loop_
_geom_angle_atom_site_label_1
_geom_angle_atom_site_label_2
_geom_angle_atom_site_label_3
_geom_angle
C6 C1 C2 122.7(3)
C6 C1 N1 118.5(3)
C2 C1 N1 118.8(3)
C3 C2 C1 118.3(3)
C3 C2 H2 120.9
C1 C2 H2 120.9
C2 C3 C4 120.6(3)
C2 C3 H3 119.7
C4 C3 H3 119.7
C3 C4 C5 119.6(3)
C3 C4 C7 120.7(3)
C5 C4 C7 119.7(3)
C6 C5 C4 120.6(3)
C6 C5 H5 119.7
C4 C5 H5 119.7
C1 C6 C5 118.2(3)
C1 C6 H6 120.9
C5 C6 H6 120.9
C8 C7 C20 116.0(3)
C8 C7 C4 122.3(3)
C20 C7 C4 121.7(3)
C7 C8 C19 117.5(3)
C7 C8 C9 135.3(3)
C19 C8 C9 107.0(3)
C10 C9 C14 118.1(3)
C10 C9 C8 135.9(3)
C14 C9 C8 105.9(3)
C9 C10 C11 118.8(3)
C9 C10 H10 120.6
C11 C10 H10 120.6
C12 C11 C10 122.7(3)
C12 C11 H11 118.6
C10 C11 H11 118.6
C11 C12 C13 120.2(3)
C11 C12 H12 119.9
C13 C12 H12 119.9
C14 C13 C18 116.2(3)
C14 C13 C12 116.0(3)
C18 C13 C12 127.8(3)
C13 C14 C15 123.5(3)
C13 C14 C9 124.0(3)
C15 C14 C9 112.4(3)
C16 C15 C14 119.1(3)
C16 C15 C19 135.4(3)
C14 C15 C19 105.5(3)
C15 C16 C17 118.3(3)
C15 C16 H16 120.8
C17 C16 H16 120.8
C18 C17 C16 122.8(4)
C18 C17 H17 118.6
C16 C17 H17 118.6
C17 C18 C13 120.0(3)
C17 C18 H18 120.0
C13 C18 H18 120.0
N2 C19 C8 124.4(3)
N2 C19 C15 126.4(3)
C8 C19 C15 109.2(3)
N3 C20 C7 123.2(3)
N3 C20 C21 112.7(3)
C7 C20 C21 124.1(3)
C22 C21 C26 118.2(3)
C22 C21 C20 119.8(3)
C26 C21 C20 122.0(3)
C23 C22 C21 120.9(4)
C23 C22 H22 119.6
C21 C22 H22 119.6
C24 C23 C22 120.5(4)
C24 C23 H23 119.8
C22 C23 H23 119.8
C23 C24 C25 120.2(4)
C23 C24 H24 119.9
C25 C24 H24 119.9
C24 C25 C26 120.0(4)
C24 C25 H25 120.0
C26 C25 H25 120.0
C25 C26 C21 120.2(3)
C25 C26 H26 119.9
C21 C26 H26 119.9
O2 N1 O1 123.0(3)
O2 N1 C1 118.7(3)
O1 N1 C1 118.3(3)
C19 N2 N3 117.6(3)
C20 N3 N2 121.1(3)

loop_
_geom_bond_atom_site_label_1
_geom_bond_atom_site_label_2
_geom_bond_distance
C1 C6 1.379(4)
C1 C2 1.384(4)
C1 N1 1.480(4)
C2 C3 1.382(4)
C2 H2 0.9500
C3 C4 1.388(4)
C3 H3 0.9500
C4 C5 1.392(5)
C4 C7 1.505(4)
C5 C6 1.384(4)
C5 H5 0.9500
C6 H6 0.9500
C7 C8 1.378(4)
C7 C20 1.428(4)
C8 C19 1.436(4)
C8 C9 1.487(4)
C9 C10 1.379(4)
C9 C14 1.415(4)
C10 C11 1.413(5)
C10 H10 0.9500
C11 C12 1.369(5)
C11 H11 0.9500
C12 C13 1.422(5)
C12 H12 0.9500
C13 C14 1.400(4)
C13 C18 1.421(5)
C14 C15 1.416(4)
C15 C16 1.370(5)
C15 C19 1.467(4)
C16 C17 1.414(5)
C16 H16 0.9500
C17 C18 1.380(5)
C17 H17 0.9500
C18 H18 0.9500
C19 N2 1.329(4)
C20 N3 1.344(4)
C20 C21 1.490(4)
C21 C22 1.398(4)
C21 C26 1.399(5)
C22 C23 1.372(5)
C22 H22 0.9500
C23 C24 1.372(5)
C23 H23 0.9500
C24 C25 1.377(5)
C24 H24 0.9500
C25 C26 1.393(5)
C25 H25 0.9500
C26 H26 0.9500
N1 O2 1.220(4)
N1 O1 1.232(4)
N2 N3 1.360(4)
